data_4115025
loop_
_publ_author_name
'Juventino J. Garcia'
'Nicole M. Brunkan'
'William D. Jones'

_publ_section_title
;
 Cleavage of Carbon-Carbon Bonds in Aromatic Nitriles Using Nickel(0)
;
_journal_name_full 'Journal of the American Chemical Society'
_journal_page_first 9547
_journal_page_last 9555
_journal_paper_doi 10.1021/ja0204933
_journal_volume 124
_journal_year 2002
_chemical_formula_sum 'C22 H36 N2 Ni P2'
_chemical_formula_weight 449.18
_chemical_name_common ((dippe)Ni(h2-1,4-dicyanobenzene)
_chemical_name_systematic
;
  ?
;
_space_group_IT_number 61
_symmetry_cell_setting orthorhombic
_symmetry_space_group_name_Hall '-P 2ac 2ab'
_symmetry_space_group_name_H-M 'P b c a'
_atom_sites_solution_hydrogens geom
_atom_sites_solution_primary direct
_atom_sites_solution_secondary difmap
_audit_creation_method SHELXL-97
_cell_angle_alpha 90.00
_cell_angle_beta 90.00
_cell_angle_gamma 90.00
_cell_formula_units_Z 16
_cell_length_a 15.2478(7)
_cell_length_b 22.2907(10)
_cell_length_c 29.1393(14)
_cell_measurement_reflns_used 3956
_cell_measurement_temperature 193(2)
_cell_volume 9904.0(8)
_computing_cell_refinement 'Bruker SMART'
_computing_data_collection 'Bruker SMART'
_computing_data_reduction 'Bruker SHELXTL'
_computing_molecular_graphics 'Bruker SHELXTL'
_computing_publication_material 'Bruker SHELXTL'
_computing_structure_refinement 'SHELXL-97 (Sheldrick, 1997)'
_computing_structure_solution 'SHELXS-97 (Sheldrick, 1990)'
_diffrn_ambient_temperature 193(2)
_diffrn_measured_fraction_theta_full 1.000
_diffrn_measured_fraction_theta_max 1.000
_diffrn_measurement_device_type 'CCD area detector'
_diffrn_measurement_method 'phi and omega scans'
_diffrn_radiation_monochromator graphite
_diffrn_radiation_source 'normal-focus sealed tube'
_diffrn_radiation_type MoK\a
_diffrn_radiation_wavelength 0.71073
_diffrn_reflns_av_R_equivalents 0.1408
_diffrn_reflns_av_sigmaI/netI 0.1196
_diffrn_reflns_limit_h_max 16
_diffrn_reflns_limit_h_min -15
_diffrn_reflns_limit_k_max 24
_diffrn_reflns_limit_k_min -20
_diffrn_reflns_limit_l_max 32
_diffrn_reflns_limit_l_min -32
_diffrn_reflns_number 43311
_diffrn_reflns_theta_full 23.28
_diffrn_reflns_theta_max 23.28
_diffrn_reflns_theta_min 1.40
_exptl_absorpt_coefficient_mu 0.922
_exptl_absorpt_correction_T_max 0.928000
_exptl_absorpt_correction_T_min 0.779174
_exptl_absorpt_correction_type SADABS
_exptl_crystal_colour orange
_exptl_crystal_density_diffrn 1.205
_exptl_crystal_description plate
_exptl_crystal_F_000 3840
_exptl_crystal_size_max .05
_exptl_crystal_size_mid .16
_exptl_crystal_size_min .18
_refine_diff_density_max 0.994
_refine_diff_density_min -0.380
_refine_diff_density_rms 0.076
_refine_ls_extinction_method none
_refine_ls_goodness_of_fit_ref 0.847
_refine_ls_hydrogen_treatment mixed
_refine_ls_matrix_type full
_refine_ls_number_parameters 487
_refine_ls_number_reflns 7118
_refine_ls_number_restraints 0
_refine_ls_restrained_S_all 0.847
_refine_ls_R_factor_all 0.1438
_refine_ls_R_factor_gt 0.0705
_refine_ls_shift/su_max 0.652
_refine_ls_shift/su_mean 0.039
_refine_ls_structure_factor_coef Fsqd
_refine_ls_weighting_details 'calc w=1/[\s^2^(Fo^2^)+(0.1366P)^2^+0.0000P] where P=(Fo^2^+2Fc^2^)/3'
_refine_ls_weighting_scheme calc
_refine_ls_wR_factor_gt 0.1708
_refine_ls_wR_factor_ref 0.2097
_reflns_number_gt 3977
_reflns_number_total 7118
_reflns_threshold_expression >2sigma(I)
_cod_data_source_file ja0204933_7.cif
_cod_data_source_block sad_jonjg21
_cod_original_sg_symbol_H-M Pbca
_cod_database_code 4115025

loop_
_symmetry_equiv_pos_as_xyz
'x, y, z'
'-x+1/2, -y, z+1/2'
'-x, y+1/2, -z+1/2'
'x+1/2, -y+1/2, -z'
'-x, -y, -z'
'x-1/2, y, -z-1/2'
'x, -y-1/2, z-1/2'
'-x-1/2, y-1/2, z'

loop_
_atom_site_label
_atom_site_type_symbol
_atom_site_fract_x
_atom_site_fract_y
_atom_site_fract_z
_atom_site_U_iso_or_equiv
_atom_site_adp_type
_atom_site_occupancy
_atom_site_symmetry_multiplicity
_atom_site_calc_flag
_atom_site_refinement_flags
Ni1 Ni 0.66573(6) -0.29523(4) 0.73059(3) 0.0377(3) Uani 1 1 d .
P1 P 0.73878(13) -0.24285(9) 0.77896(7) 0.0377(5) Uani 1 1 d .
P2 P 0.72659(15) -0.37735(9) 0.75467(7) 0.0457(6) Uani 1 1 d .
N1 N 0.5853(5) -0.3141(3) 0.6827(2) 0.054(2) Uani 1 1 d .
N2 N 0.3770(7) -0.0236(4) 0.5890(3) 0.104(3) Uani 1 1 d .
C1 C 0.5871(5) -0.2599(4) 0.6901(2) 0.0352(19) Uani 1 1 d .
C2 C 0.5435(5) -0.2082(3) 0.6695(2) 0.0351(18) Uani 1 1 d .
C3 C 0.5470(5) -0.1513(3) 0.6896(3) 0.040(2) Uani 1 1 d .
H3A H 0.5785 -0.1456 0.7174 0.048 Uiso 1 1 calc R
C4 C 0.5048(5) -0.1032(4) 0.6694(3) 0.050(2) Uani 1 1 d .
H4A H 0.5066 -0.0648 0.6835 0.059 Uiso 1 1 calc R
C5 C 0.4599(6) -0.1110(4) 0.6284(3) 0.050(2) Uani 1 1 d .
C6 C 0.4555(5) -0.1672(4) 0.6086(3) 0.047(2) Uani 1 1 d .
H6A H 0.4242 -0.1726 0.5807 0.057 Uiso 1 1 calc R
C7 C 0.4961(5) -0.2154(3) 0.6289(2) 0.0363(19) Uani 1 1 d .
H7A H 0.4918 -0.2540 0.6153 0.044 Uiso 1 1 calc R
C8 C 0.4145(6) -0.0616(4) 0.6068(3) 0.070(3) Uani 1 1 d .
C9 C 0.6742(6) -0.1994(5) 0.8210(3) 0.069(3) Uani 1 1 d .
H9A H 0.6441 -0.1669 0.8034 0.083 Uiso 1 1 calc R
C10 C 0.7303(7) -0.1678(4) 0.8585(3) 0.084(3) Uani 1 1 d .
H10A H 0.6917 -0.1456 0.8793 0.127 Uiso 1 1 calc R
H10B H 0.7714 -0.1399 0.8438 0.127 Uiso 1 1 calc R
H10C H 0.7632 -0.1980 0.8758 0.127 Uiso 1 1 calc R
C11 C 0.6029(7) -0.2376(6) 0.8418(3) 0.096(4) Uani 1 1 d .
H11A H 0.5693 -0.2137 0.8639 0.144 Uiso 1 1 calc R
H11B H 0.6294 -0.2720 0.8576 0.144 Uiso 1 1 calc R
H11C H 0.5637 -0.2520 0.8176 0.144 Uiso 1 1 calc R
C12 C 0.8225(5) -0.1895(3) 0.7587(3) 0.053(2) Uani 1 1 d .
H12A H 0.8553 -0.1738 0.7859 0.063 Uiso 1 1 calc R
C13 C 0.7790(7) -0.1362(4) 0.7336(4) 0.099(4) Uani 1 1 d .
H13A H 0.8243 -0.1081 0.7232 0.148 Uiso 1 1 calc R
H13B H 0.7389 -0.1155 0.7546 0.148 Uiso 1 1 calc R
H13C H 0.7461 -0.1511 0.7070 0.148 Uiso 1 1 calc R
C14 C 0.8878(6) -0.2193(4) 0.7261(3) 0.067(3) Uani 1 1 d .
H14A H 0.9314 -0.1897 0.7161 0.101 Uiso 1 1 calc R
H14B H 0.8565 -0.2349 0.6992 0.101 Uiso 1 1 calc R
H14C H 0.9174 -0.2524 0.7419 0.101 Uiso 1 1 calc R
C15 C 0.6624(9) -0.4363(6) 0.7842(6) 0.127(6) Uani 1 1 d .
H15A H 0.6985 -0.4725 0.7917 0.153 Uiso 1 1 calc R
C16 C 0.5856(12) -0.4503(9) 0.7669(6) 0.270(16) Uani 1 1 d .
H16A H 0.5575 -0.4807 0.7862 0.405 Uiso 1 1 calc R
H16B H 0.5933 -0.4661 0.7358 0.405 Uiso 1 1 calc R
H16C H 0.5485 -0.4143 0.7658 0.405 Uiso 1 1 calc R
C17 C 0.6282(11) -0.3992(7) 0.8318(6) 0.179(8) Uani 1 1 d .
H17A H 0.5939 -0.4264 0.8512 0.268 Uiso 1 1 calc R
H17B H 0.5916 -0.3650 0.8227 0.268 Uiso 1 1 calc R
H17C H 0.6792 -0.3847 0.8490 0.268 Uiso 1 1 calc R
C18 C 0.7828(9) -0.4234(5) 0.7107(4) 0.106(4) Uani 1 1 d .
H18A H 0.7335 -0.4398 0.6919 0.127 Uiso 1 1 calc R
C19 C 0.8303(13) -0.3859(7) 0.6788(5) 0.220(11) Uani 1 1 d .
H19A H 0.8587 -0.4112 0.6556 0.331 Uiso 1 1 calc R
H19B H 0.8750 -0.3630 0.6954 0.331 Uiso 1 1 calc R
H19C H 0.7895 -0.3582 0.6638 0.331 Uiso 1 1 calc R
C20 C 0.8267(10) -0.4749(6) 0.7261(6) 0.172(7) Uani 1 1 d .
H20A H 0.8528 -0.4958 0.6999 0.258 Uiso 1 1 calc R
H20B H 0.7850 -0.5015 0.7416 0.258 Uiso 1 1 calc R
H20C H 0.8730 -0.4632 0.7477 0.258 Uiso 1 1 calc R
C21 C 0.8035(5) -0.2949(3) 0.8148(3) 0.045(2) Uani 1 1 d .
H21A H 0.8623 -0.2774 0.8202 0.053 Uiso 1 1 calc R
H21B H 0.7743 -0.2994 0.8450 0.053 Uiso 1 1 calc R
C22 C 0.8138(8) -0.3550(5) 0.7936(4) 0.108(5) Uani 1 1 d .
H22A H 0.8180 -0.3852 0.8184 0.130 Uiso 1 1 calc R
H22B H 0.8700 -0.3557 0.7765 0.130 Uiso 1 1 calc R
Ni2 Ni 0.31432(6) -0.17851(5) 0.00450(3) 0.0400(3) Uani 1 1 d .
P3 P 0.27304(18) -0.11322(11) -0.04438(7) 0.0591(7) Uani 1 1 d .
P4 P 0.27184(15) -0.25112(10) -0.04017(7) 0.0493(6) Uani 1 1 d .
N3 N 0.3667(5) -0.2055(3) 0.0605(2) 0.061(2) Uani 1 1 d .
N4 N 0.4672(6) 0.0753(4) 0.2069(3) 0.084(3) Uani 1 1 d .
C23 C 0.3618(5) -0.1503(4) 0.0590(2) 0.042(2) Uani 1 1 d .
C24 C 0.3854(5) -0.1007(3) 0.0891(2) 0.0357(19) Uani 1 1 d .
C25 C 0.3337(5) -0.0492(4) 0.0916(3) 0.047(2) Uani 1 1 d .
H25A H 0.2836 -0.0455 0.0724 0.057 Uiso 1 1 calc R
C26 C 0.3546(6) -0.0037(4) 0.1216(3) 0.052(2) Uani 1 1 d .
H26A H 0.3181 0.0307 0.1235 0.062 Uiso 1 1 calc R
C27 C 0.4279(5) -0.0078(3) 0.1488(2) 0.0379(19) Uani 1 1 d .
C28 C 0.4797(5) -0.0583(3) 0.1464(2) 0.043(2) Uani 1 1 d .
H28A H 0.5301 -0.0616 0.1654 0.051 Uiso 1 1 calc R
C29 C 0.4591(5) -0.1040(3) 0.1164(2) 0.0377(19) Uani 1 1 d .
H29A H 0.4961 -0.1382 0.1145 0.045 Uiso 1 1 calc R
C30 C 0.4494(6) 0.0387(4) 0.1812(3) 0.053(2) Uani 1 1 d .
C31 C 0.1886(8) -0.0576(4) -0.0293(4) 0.091(4) Uani 1 1 d .
H31A H 0.2156 -0.0301 -0.0062 0.109 Uiso 1 1 calc R
C32 C 0.1588(10) -0.0178(5) -0.0698(5) 0.147(6) Uani 1 1 d .
H32A H 0.1137 0.0103 -0.0592 0.220 Uiso 1 1 calc R
H32B H 0.1347 -0.0432 -0.0942 0.220 Uiso 1 1 calc R
H32C H 0.2092 0.0047 -0.0817 0.220 Uiso 1 1 calc R
C33 C 0.1117(8) -0.0870(6) -0.0061(5) 0.123(5) Uani 1 1 d .
H33A H 0.0681 -0.0565 0.0019 0.184 Uiso 1 1 calc R
H33B H 0.1317 -0.1074 0.0218 0.184 Uiso 1 1 calc R
H33C H 0.0853 -0.1164 -0.0270 0.184 Uiso 1 1 calc R
C34 C 0.3626(9) -0.0690(5) -0.0706(4) 0.096(4) Uani 1 1 d .
H34A H 0.3384 -0.0469 -0.0976 0.116 Uiso 1 1 calc R
C35 C 0.4005(9) -0.0230(5) -0.0369(4) 0.119(5) Uani 1 1 d .
H35A H 0.4474 -0.0003 -0.0519 0.178 Uiso 1 1 calc R
H35B H 0.4243 -0.0439 -0.0100 0.178 Uiso 1 1 calc R
H35C H 0.3541 0.0046 -0.0271 0.178 Uiso 1 1 calc R
C36 C 0.4325(9) -0.1113(6) -0.0874(5) 0.144(6) Uani 1 1 d .
H36A H 0.4797 -0.0883 -0.1019 0.215 Uiso 1 1 calc R
H36B H 0.4071 -0.1391 -0.1098 0.215 Uiso 1 1 calc R
H36C H 0.4561 -0.1341 -0.0614 0.215 Uiso 1 1 calc R
C37 C 0.1619(10) -0.2816(7) -0.0248(4) 0.152(7) Uani 1 1 d .
H37A H 0.1216 -0.2500 -0.0371 0.182 Uiso 1 1 calc R
C38 C 0.1413(14) -0.2821(9) 0.0196(6) 0.246(13) Uani 1 1 d .
H38A H 0.0817 -0.2978 0.0235 0.370 Uiso 1 1 calc R
H38B H 0.1443 -0.2412 0.0318 0.370 Uiso 1 1 calc R
H38C H 0.1827 -0.3077 0.0362 0.370 Uiso 1 1 calc R
C39 C 0.1335(10) -0.3355(6) -0.0508(5) 0.148(6) Uani 1 1 d .
H39A H 0.0746 -0.3474 -0.0409 0.222 Uiso 1 1 calc R
H39B H 0.1746 -0.3685 -0.0451 0.222 Uiso 1 1 calc R
H39C H 0.1326 -0.3263 -0.0837 0.222 Uiso 1 1 calc R
C40 C 0.3420(8) -0.3143(5) -0.0561(4) 0.090(4) Uani 1 1 d .
H40A H 0.3100 -0.3401 -0.0786 0.108 Uiso 1 1 calc R
C41 C 0.4237(9) -0.2921(7) -0.0777(6) 0.171(7) Uani 1 1 d .
H41A H 0.4609 -0.3262 -0.0861 0.257 Uiso 1 1 calc R
H41B H 0.4551 -0.2663 -0.0561 0.257 Uiso 1 1 calc R
H41C H 0.4090 -0.2691 -0.1053 0.257 Uiso 1 1 calc R
C42 C 0.3623(14) -0.3510(6) -0.0138(5) 0.220(11) Uani 1 1 d .
H42A H 0.3998 -0.3850 -0.0223 0.329 Uiso 1 1 calc R
H42B H 0.3075 -0.3660 -0.0005 0.329 Uiso 1 1 calc R
H42C H 0.3928 -0.3259 0.0087 0.329 Uiso 1 1 calc R
C43 C 0.2221(8) -0.1535(4) -0.0933(3) 0.090(4) Uani 1 1 d .
H43A H 0.1576 -0.1511 -0.0903 0.108 Uiso 1 1 calc R
H43B H 0.2387 -0.1330 -0.1221 0.108 Uiso 1 1 calc R
C44 C 0.2475(8) -0.2163(4) -0.0965(3) 0.084(3) Uani 1 1 d .
H44A H 0.3000 -0.2195 -0.1163 0.100 Uiso 1 1 calc R
H44B H 0.1995 -0.2389 -0.1115 0.100 Uiso 1 1 calc R

loop_
_atom_site_aniso_label
_atom_site_aniso_U_11
_atom_site_aniso_U_22
_atom_site_aniso_U_33
_atom_site_aniso_U_23
_atom_site_aniso_U_13
_atom_site_aniso_U_12
Ni1 0.0357(6) 0.0375(6) 0.0398(6) 0.0083(5) -0.0145(5) -0.0051(5)
P1 0.0334(12) 0.0423(13) 0.0374(11) -0.0031(10) -0.0087(10) 0.0030(10)
P2 0.0472(14) 0.0387(12) 0.0512(13) 0.0107(11) -0.0203(11) -0.0034(11)
N1 0.061(5) 0.044(4) 0.057(5) 0.003(4) -0.035(4) -0.005(4)
N2 0.120(8) 0.080(7) 0.110(7) 0.025(6) -0.020(6) 0.063(6)
C1 0.031(5) 0.043(5) 0.032(4) 0.006(4) -0.006(3) -0.011(4)
C2 0.033(5) 0.033(4) 0.038(5) 0.008(4) -0.002(4) 0.003(4)
C3 0.030(5) 0.051(5) 0.039(5) -0.002(4) -0.005(4) 0.007(4)
C4 0.045(5) 0.046(5) 0.058(6) 0.000(5) 0.009(5) 0.008(4)
C5 0.051(5) 0.055(6) 0.044(5) 0.003(4) 0.000(4) 0.029(5)
C6 0.046(5) 0.052(6) 0.044(5) 0.003(4) 0.003(4) 0.020(4)
C7 0.040(5) 0.034(5) 0.035(4) -0.002(4) -0.005(4) 0.006(4)
C8 0.069(7) 0.070(7) 0.070(7) 0.003(6) -0.002(6) 0.024(6)
C9 0.069(7) 0.088(7) 0.052(6) -0.007(5) -0.009(5) 0.035(6)
C10 0.097(8) 0.096(8) 0.059(6) -0.038(6) -0.013(6) 0.033(7)
C11 0.057(7) 0.172(12) 0.060(7) -0.010(7) 0.012(6) 0.004(8)
C12 0.041(5) 0.047(5) 0.069(6) -0.004(4) -0.016(5) 0.000(4)
C13 0.056(7) 0.043(6) 0.197(13) 0.031(7) 0.000(7) -0.015(5)
C14 0.053(6) 0.078(7) 0.071(6) 0.004(6) -0.008(5) -0.014(5)
C15 0.107(11) 0.096(10) 0.179(14) 0.071(10) 0.060(11) 0.030(9)
C16 0.206(19) 0.34(3) 0.26(2) 0.21(2) -0.185(18) -0.20(2)
C17 0.130(14) 0.176(17) 0.231(19) 0.112(16) 0.025(14) -0.010(12)
C18 0.152(12) 0.047(7) 0.118(10) 0.039(7) 0.037(9) 0.046(8)
C19 0.34(3) 0.153(15) 0.170(14) 0.059(13) 0.143(17) 0.151(17)
C20 0.153(15) 0.107(12) 0.26(2) -0.018(13) 0.005(14) 0.010(11)
C21 0.037(5) 0.055(5) 0.042(5) 0.002(4) -0.016(4) -0.003(4)
C22 0.154(11) 0.067(7) 0.104(9) -0.021(7) -0.084(8) 0.043(7)
Ni2 0.0425(6) 0.0450(6) 0.0326(6) -0.0047(5) -0.0099(5) -0.0052(5)
P3 0.0795(18) 0.0532(15) 0.0446(13) 0.0024(12) -0.0259(13) -0.0071(14)
P4 0.0496(14) 0.0531(15) 0.0452(13) -0.0154(11) -0.0147(11) -0.0020(12)
N3 0.082(6) 0.054(5) 0.047(4) -0.009(4) -0.029(4) -0.001(5)
N4 0.118(8) 0.066(6) 0.067(6) -0.021(5) -0.008(5) -0.004(5)
C23 0.040(5) 0.049(5) 0.037(5) -0.002(4) -0.014(4) -0.001(4)
C24 0.044(5) 0.034(5) 0.029(4) -0.001(4) -0.007(4) -0.003(4)
C25 0.056(6) 0.047(5) 0.038(5) 0.003(4) -0.018(4) -0.001(5)
C26 0.065(6) 0.037(5) 0.054(6) 0.000(4) 0.000(5) 0.007(4)
C27 0.048(5) 0.027(5) 0.038(5) -0.003(4) 0.002(4) -0.010(4)
C28 0.042(5) 0.048(5) 0.039(5) -0.004(4) -0.013(4) -0.007(4)
C29 0.042(5) 0.034(5) 0.037(5) -0.007(4) 0.000(4) -0.002(4)
C30 0.065(6) 0.046(6) 0.047(6) -0.002(5) -0.003(5) 0.000(5)
C31 0.114(10) 0.053(7) 0.106(9) -0.017(6) -0.055(8) 0.007(7)
C32 0.217(17) 0.082(9) 0.142(12) 0.005(9) -0.098(12) 0.035(10)
C33 0.076(9) 0.116(11) 0.177(14) -0.043(10) -0.008(10) 0.014(8)
C34 0.139(12) 0.088(9) 0.062(7) 0.021(6) -0.006(7) -0.040(8)
C35 0.160(13) 0.108(10) 0.087(9) 0.015(8) -0.023(9) -0.069(9)
C36 0.147(13) 0.150(13) 0.134(12) 0.004(10) 0.075(11) -0.066(11)
C37 0.182(15) 0.198(16) 0.075(9) -0.046(10) 0.021(10) -0.143(13)
C38 0.29(3) 0.31(3) 0.142(16) -0.036(17) 0.068(17) -0.22(2)
C39 0.153(13) 0.155(13) 0.135(12) -0.048(10) -0.006(10) -0.089(11)
C40 0.086(9) 0.091(9) 0.091(8) -0.038(7) -0.027(7) 0.028(7)
C41 0.080(10) 0.204(17) 0.230(19) -0.063(15) 0.018(12) 0.013(11)
C42 0.41(3) 0.130(13) 0.123(12) -0.049(10) -0.159(17) 0.126(16)
C43 0.144(10) 0.055(7) 0.070(7) -0.003(5) -0.048(7) -0.004(7)
C44 0.106(9) 0.079(8) 0.066(7) -0.019(6) -0.037(6) -0.005(7)

loop_
_atom_type_symbol
_atom_type_description
_atom_type_scat_dispersion_real
_atom_type_scat_dispersion_imag
_atom_type_scat_source
C C 0.0033 0.0016 'International Tables Vol C Tables 4.2.6.8 and 6.1.1.4'
H H 0.0000 0.0000 'International Tables Vol C Tables 4.2.6.8 and 6.1.1.4'
N N 0.0061 0.0033 'International Tables Vol C Tables 4.2.6.8 and 6.1.1.4'
P P 0.1023 0.0942 'International Tables Vol C Tables 4.2.6.8 and 6.1.1.4'
Ni Ni 0.3393 1.1124 'International Tables Vol C Tables 4.2.6.8 and 6.1.1.4'

loop_
_geom_angle_atom_site_label_1
_geom_angle_atom_site_label_2
_geom_angle_atom_site_label_3
_geom_angle
C1 Ni1 N1 38.1(3)
C1 Ni1 P1 121.5(3)
N1 Ni1 P1 159.6(2)
C1 Ni1 P2 147.1(3)
N1 Ni1 P2 109.0(2)
P1 Ni1 P2 91.42(8)
C12 P1 C21 102.5(4)
C12 P1 C9 104.1(5)
C21 P1 C9 103.8(4)
C12 P1 Ni1 120.1(3)
C21 P1 Ni1 107.9(3)
C9 P1 Ni1 116.4(3)
C22 P2 C15 106.9(7)
C22 P2 C18 104.2(6)
C15 P2 C18 99.9(6)
C22 P2 Ni1 106.5(3)
C15 P2 Ni1 121.6(4)
C18 P2 Ni1 116.2(3)
C1 N1 Ni1 68.8(4)
N1 C1 C2 133.9(7)
N1 C1 Ni1 73.1(5)
C2 C1 Ni1 152.9(6)
C7 C2 C3 118.8(7)
C7 C2 C1 119.6(7)
C3 C2 C1 121.7(7)
C4 C3 C2 120.4(7)
C5 C4 C3 120.1(8)
C6 C5 C4 119.7(7)
C6 C5 C8 119.1(8)
C4 C5 C8 121.1(8)
C5 C6 C7 120.5(8)
C6 C7 C2 120.5(7)
N2 C8 C5 178.0(12)
C11 C9 C10 111.6(8)
C11 C9 P1 110.8(7)
C10 C9 P1 114.2(7)
C14 C12 C13 108.6(8)
C14 C12 P1 111.7(6)
C13 C12 P1 110.5(6)
C16 C15 C17 98.9(15)
C16 C15 P2 117.5(12)
C17 C15 P2 101.3(10)
C20 C18 C19 116.0(13)
C20 C18 P2 117.0(10)
C19 C18 P2 110.9(9)
C22 C21 P1 112.8(6)
C21 C22 P2 115.5(7)
C23 Ni2 N3 38.2(3)
C23 Ni2 P3 117.1(3)
N3 Ni2 P3 155.2(2)
C23 Ni2 P4 151.7(3)
N3 Ni2 P4 113.6(2)
P3 Ni2 P4 91.16(9)
C34 P3 C31 104.9(6)
C34 P3 C43 104.5(5)
C31 P3 C43 102.5(5)
C34 P3 Ni2 114.9(4)
C31 P3 Ni2 120.5(4)
C43 P3 Ni2 107.8(3)
C40 P4 C44 102.4(5)
C40 P4 C37 107.8(7)
C44 P4 C37 100.7(6)
C40 P4 Ni2 123.4(4)
C44 P4 Ni2 106.1(3)
C37 P4 Ni2 113.3(4)
C23 N3 Ni2 68.4(5)
N3 C23 C24 136.2(7)
N3 C23 Ni2 73.4(5)
C24 C23 Ni2 150.3(6)
C29 C24 C25 118.4(7)
C29 C24 C23 120.4(7)
C25 C24 C23 121.2(7)
C26 C25 C24 120.6(7)
C25 C26 C27 120.4(8)
C26 C27 C28 119.4(7)
C26 C27 C30 121.1(8)
C28 C27 C30 119.4(7)
C29 C28 C27 120.4(7)
C28 C29 C24 120.7(7)
N4 C30 C27 179.4(11)
C33 C31 C32 111.4(11)
C33 C31 P3 111.0(8)
C32 C31 P3 114.2(9)
C36 C34 C35 111.2(12)
C36 C34 P3 108.9(8)
C35 C34 P3 111.7(8)
C38 C37 C39 114.9(13)
C38 C37 P4 116.6(11)
C39 C37 P4 115.8(11)
C42 C40 C41 110.9(13)
C42 C40 P4 109.3(9)
C41 C40 P4 110.0(9)
C44 C43 P3 113.9(7)
C43 C44 P4 113.5(7)

loop_
_geom_bond_atom_site_label_1
_geom_bond_atom_site_label_2
_geom_bond_distance
Ni1 C1 1.857(7)
Ni1 N1 1.905(6)
Ni1 P1 2.142(2)
Ni1 P2 2.169(2)
P1 C12 1.842(8)
P1 C21 1.847(7)
P1 C9 1.846(9)
P2 C22 1.818(10)
P2 C15 1.851(12)
P2 C18 1.851(11)
N1 C1 1.228(9)
N2 C8 1.144(10)
C1 C2 1.461(10)
C2 C7 1.394(9)
C2 C3 1.398(10)
C3 C4 1.381(10)
C4 C5 1.388(11)
C5 C6 1.381(10)
C5 C8 1.445(12)
C6 C7 1.375(10)
C9 C11 1.509(13)
C9 C10 1.556(12)
C12 C14 1.529(11)
C12 C13 1.547(11)
C15 C16 1.313(17)
C15 C17 1.70(2)
C18 C20 1.402(16)
C18 C19 1.445(17)
C21 C22 1.484(11)
Ni2 C23 1.856(7)
Ni2 N3 1.914(7)
Ni2 P3 2.131(2)
Ni2 P4 2.175(2)
P3 C34 1.849(11)
P3 C31 1.841(11)
P3 C43 1.855(9)
P4 C40 1.829(10)
P4 C44 1.855(9)
P4 C37 1.864(13)
N3 C23 1.235(9)
N4 C30 1.140(10)
C23 C24 1.456(10)
C24 C29 1.379(10)
C24 C25 1.394(10)
C25 C26 1.376(10)
C26 C27 1.374(11)
C27 C28 1.377(10)
C27 C30 1.439(11)
C28 C29 1.380(9)
C31 C33 1.504(15)
C31 C32 1.544(14)
C34 C36 1.504(16)
C34 C35 1.533(14)
C37 C38 1.332(16)
C37 C39 1.485(15)
C40 C42 1.511(16)
C40 C41 1.480(17)
C43 C44 1.454(12)
